data_1545541
loop_
_publ_author_name
'Bolla, Geetha'
'Chernyshev, Vladimir'
'Nangia, Ashwini'

_publ_section_title
;
 Acemetacin cocrystal structures by powder X-ray diffraction
;
_journal_issue 3
_journal_name_full IUCrJ
_journal_paper_doi 10.1107/S2052252517002305
_journal_volume 4
_journal_year 2017
_chemical_formula_moiety 'C21 H18 Cl N O6, C5 H9 N O'
_chemical_formula_sum 'C26 H27 Cl N2 O7'
_chemical_formula_weight 514.95
_chemical_melting_point 388
_chemical_name_common ACEMETACINVLM
_chemical_name_systematic
; 
 ? 
;
_space_group_IT_number 2
_symmetry_cell_setting triclinic
_symmetry_space_group_name_Hall '-P 1'
_symmetry_space_group_name_H-M 'P -1'
_audit_creation_method SHELXL-97
_cell_angle_alpha 89.543(14)
_cell_angle_beta 93.300(16)
_cell_angle_gamma 96.276(17)
_cell_formula_units_Z 2
_cell_length_a 11.7638(12)
_cell_length_b 20.5548(19)
_cell_length_c 5.1627(9)
_cell_measurement_reflns_used 1270
_cell_measurement_temperature 298(2)
_cell_measurement_theta_max 37.49
_cell_measurement_theta_min 2.16
_cell_volume 1238.8(3)
_computing_cell_refinement 'MRIA (Zlokazov & Chernyshev, 1992)'
_computing_data_collection '<i>G670 Imaging Plate Guinier Camera Software</i> (Huber, 2002)'
_computing_data_reduction '<i>G670 Imaging Plate Guinier Camera Software</i>'
_computing_molecular_graphics 'PLATON (Spek, 2009)'
_computing_publication_material 'MRIA, SHELXL97 (Sheldrick, 2008)'
_computing_structure_refinement MRIA
_computing_structure_solution 'simulated annealing (Zhukov et al., 2001)'
_diffrn_ambient_temperature 298(2)
_diffrn_detector_type 'Imaging Plate'
_diffrn_measurement_device 'Guinier camera G670'
_diffrn_radiation_monochromator 'Curved Germanium (111)'
_diffrn_radiation_source 'line-focus sealed tube'
_diffrn_radiation_type CuK\a~1~
_diffrn_radiation_wavelength 1.54059
_diffrn_source 'Fine focus X-ray tube'
_diffrn_source_target Cu
_exptl_absorpt_coefficient_mu 1.787
_exptl_crystal_density_diffrn 1.380
_exptl_crystal_density_method 'not measured'
_exptl_crystal_F_000 540
_pd_block_diffractogram_id 2HP
_pd_char_colour 'light grey'
_pd_char_particle_morphology 'no specific habit'
_pd_instr_location
;
Dept. of Chemistry, Moscow State University, 119991 Moscow, Russia
;
_pd_meas_2theta_range_inc 0.01
_pd_meas_2theta_range_max 75.000
_pd_meas_2theta_range_min 3.000
_pd_meas_number_of_points 7201
_pd_meas_scan_method cont
_pd_prep_pressure 101
_pd_prep_temperature 298(2)
_pd_proc_2theta_range_inc 0.01
_pd_proc_2theta_range_max 75.000
_pd_proc_2theta_range_min 3.000
_pd_proc_info_excluded_regions none
_pd_proc_ls_background_function 'Chebyshev polynomial up to the 5th order'
_pd_proc_ls_pref_orient_corr
;
March-Dollase (1986) texture correction.
Direction of preferred orientation [010],
texture parameter r = 0.99(1).
;
_pd_proc_ls_profile_function 'split-type pseudo-Voigt (Toraya, 1986)'
_pd_proc_ls_prof_R_factor 0.0208
_pd_proc_ls_prof_wR_expected 0.0175
_pd_proc_ls_prof_wR_factor 0.0271
_pd_proc_wavelength 1.54059
_pd_spec_mounting
; 
thin layer on the non-diffracting silicon plate
;
_pd_spec_mount_mode transmission
_pd_spec_shape flat_sheet
_pd_spec_size_axial 15
_pd_spec_size_equat 1
_pd_spec_size_thick 1
_refine_diff_density_max 0.45
_refine_diff_density_min -0.32
_refine_diff_density_rms 0.21
_refine_ls_extinction_method none
_refine_ls_goodness_of_fit_all 1.549
_refine_ls_hydrogen_treatment noref
_refine_ls_matrix_type fullcycle
_refine_ls_number_parameters 187
_refine_ls_number_restraints 123
_refine_ls_R_I_factor 0.0555
_refine_ls_shift/su_max .002
_refine_ls_shift/su_mean .000
_refine_ls_structure_factor_coef Inet
_refine_ls_weighting_scheme sigma
_cod_data_source_file ed5011.cif
_cod_data_source_block ACMVLM
_cod_database_code 1545541

loop_
_symmetry_equiv_pos_as_xyz
'x, y, z'
'-x, -y, -z'

loop_
_atom_site_label
_atom_site_type_symbol
_atom_site_fract_x
_atom_site_fract_y
_atom_site_fract_z
_atom_site_U_iso_or_equiv
_atom_site_adp_type
_atom_site_occupancy
_atom_site_symmetry_multiplicity
_atom_site_calc_flag
Cl1 Cl 0.3984(3) 0.5582(2) 1.1000(8) 0.0550(19) Uiso 1 1 d
C1 C 0.4332(12) 0.6358(7) 0.992(3) 0.061(7) Uiso 1 1 d
C2 C 0.3902(11) 0.6882(6) 1.111(3) 0.062(7) Uiso 1 1 d
H2 H 0.3416 0.6809 1.2467 0.075 Uiso 1 1 calc
C3 C 0.4212(11) 0.7509(6) 1.024(3) 0.054(7) Uiso 1 1 d
H3 H 0.3967 0.7861 1.1090 0.065 Uiso 1 1 calc
C4 C 0.4884(12) 0.7629(7) 0.811(3) 0.061(7) Uiso 1 1 d
C5 C 0.5363(12) 0.7115(7) 0.696(3) 0.064(7) Uiso 1 1 d
H5 H 0.5870 0.7194 0.5650 0.077 Uiso 1 1 calc
C6 C 0.5048(13) 0.6467(7) 0.786(3) 0.067(7) Uiso 1 1 d
H6 H 0.5321 0.6115 0.7071 0.080 Uiso 1 1 calc
C7 C 0.5183(12) 0.8309(7) 0.721(3) 0.061(7) Uiso 1 1 d
C8 C 0.7329(12) 0.8357(7) 0.810(3) 0.058(7) Uiso 1 1 d
C9 C 0.8271(12) 0.8714(7) 0.710(3) 0.054(7) Uiso 1 1 d
C10 C 0.7837(12) 0.9127(7) 0.506(3) 0.067(7) Uiso 1 1 d
C11 C 0.6644(12) 0.9014(7) 0.493(3) 0.066(7) Uiso 1 1 d
C12 C 0.5996(12) 0.9342(7) 0.309(3) 0.064(7) Uiso 1 1 d
H12 H 0.5203 0.9251 0.2960 0.077 Uiso 1 1 calc
C13 C 0.6545(11) 0.9809(7) 0.145(3) 0.056(7) Uiso 1 1 d
H13 H 0.6114 1.0052 0.0313 0.067 Uiso 1 1 calc
C14 C 0.7735(12) 0.9907(7) 0.153(3) 0.063(7) Uiso 1 1 d
C15 C 0.8384(12) 0.9586(7) 0.339(3) 0.065(7) Uiso 1 1 d
H15 H 0.9177 0.9677 0.3525 0.078 Uiso 1 1 calc
C16 C 0.7623(12) 1.0699(7) -0.174(3) 0.065(7) Uiso 1 1 d
H16A H 0.8129 1.0982 -0.2752 0.098 Uiso 1 1 calc
H16B H 0.7172 1.0958 -0.0750 0.098 Uiso 1 1 calc
H16C H 0.7127 1.0412 -0.2867 0.098 Uiso 1 1 calc
C17 C 0.7346(12) 0.7883(7) 1.023(3) 0.057(7) Uiso 1 1 d
H17A H 0.6576 0.7706 1.0535 0.085 Uiso 1 1 calc
H17B H 0.7692 0.8096 1.1771 0.085 Uiso 1 1 calc
H17C H 0.7780 0.7536 0.9774 0.085 Uiso 1 1 calc
C18 C 0.9525(12) 0.8677(6) 0.790(3) 0.056(7) Uiso 1 1 d
H18A H 0.9577 0.8544 0.9709 0.067 Uiso 1 1 calc
H18B H 0.9925 0.9114 0.7792 0.067 Uiso 1 1 calc
C19 C 1.0154(12) 0.8217(7) 0.635(3) 0.063(7) Uiso 1 1 d
C20 C 1.1616(12) 0.7615(7) 0.535(3) 0.059(7) Uiso 1 1 d
H20A H 1.2435 0.7678 0.5139 0.071 Uiso 1 1 calc
H20B H 1.1235 0.7558 0.3640 0.071 Uiso 1 1 calc
C21 C 1.1345(12) 0.7003(7) 0.689(3) 0.058(7) Uiso 1 1 d
N1 N 0.6319(9) 0.8558(5) 0.684(2) 0.058(5) Uiso 1 1 d
O1 O 0.4436(8) 0.8634(4) 0.6449(17) 0.053(4) Uiso 1 1 d
O2 O 0.8263(8) 1.0331(4) -0.0060(17) 0.058(4) Uiso 1 1 d
O3 O 0.9514(8) 0.7868(4) 0.4890(18) 0.050(4) Uiso 1 1 d
O4 O 1.1285(7) 0.8187(4) 0.6486(16) 0.047(4) Uiso 1 1 d
O5 O 1.0846(8) 0.7016(4) 0.8875(17) 0.060(4) Uiso 1 1 d
O6 O 1.1672(7) 0.6477(4) 0.5891(17) 0.051(4) Uiso 1 1 d
H6A H 1.1497 0.6162 0.6827 0.077 Uiso 1 1 calc
N2 N 1.0862(9) 0.4276(5) 0.830(2) 0.056(5) Uiso 1 1 d
H2A H 1.0395 0.4264 0.9525 0.067 Uiso 1 1 calc
O7 O 1.0730(8) 0.5348(4) 0.7990(16) 0.062(4) Uiso 1 1 d
C22 C 1.1265(12) 0.3657(7) 0.761(3) 0.055(7) Uiso 1 1 d
H22A H 1.0626 0.3315 0.7561 0.066 Uiso 1 1 calc
H22B H 1.1827 0.3541 0.8933 0.066 Uiso 1 1 calc
C23 C 1.1791(12) 0.3694(7) 0.502(3) 0.067(7) Uiso 1 1 d
H23A H 1.2209 0.3318 0.4828 0.081 Uiso 1 1 calc
H23B H 1.1187 0.3677 0.3657 0.081 Uiso 1 1 calc
C24 C 1.2582(12) 0.4303(7) 0.474(3) 0.059(7) Uiso 1 1 d
H24A H 1.2883 0.4314 0.3028 0.071 Uiso 1 1 calc
H24B H 1.3221 0.4303 0.6012 0.071 Uiso 1 1 calc
C25 C 1.1974(12) 0.4910(7) 0.511(3) 0.057(7) Uiso 1 1 d
H25A H 1.2547 0.5278 0.5485 0.069 Uiso 1 1 calc
H25B H 1.1565 0.5004 0.3485 0.069 Uiso 1 1 calc
C26 C 1.1142(12) 0.4857(7) 0.722(3) 0.060(7) Uiso 1 1 d

loop_
_atom_type_symbol
_atom_type_description
_atom_type_scat_dispersion_real
_atom_type_scat_dispersion_imag
_atom_type_scat_source
Cl Cl 0.3639 0.7018 'International Tables Vol C Tables 4.2.6.8 and 6.1.1.4'
O O 0.0492 0.0322 'International Tables Vol C Tables 4.2.6.8 and 6.1.1.4'
N N 0.0311 0.0180 'International Tables Vol C Tables 4.2.6.8 and 6.1.1.4'
C C 0.0181 0.0091 'International Tables Vol C Tables 4.2.6.8 and 6.1.1.4'
H H 0.0000 0.0000 'International Tables Vol C Tables 4.2.6.8 and 6.1.1.4'

loop_
_geom_angle_atom_site_label_1
_geom_angle_atom_site_label_2
_geom_angle_atom_site_label_3
_geom_angle
C6 C1 C2 120.6(12)
C6 C1 Cl1 119.7(11)
C2 C1 Cl1 119.7(11)
C3 C2 C1 118.8(13)
C3 C2 H2 120.6
C1 C2 H2 120.6
C2 C3 C4 121.7(13)
C2 C3 H3 119.1
C4 C3 H3 119.2
C3 C4 C5 120.2(13)
C3 C4 C7 120.0(13)
C5 C4 C7 119.5(13)
C4 C5 C6 118.0(13)
C4 C5 H5 121.0
C6 C5 H5 121.0
C1 C6 C5 120.4(13)
C1 C6 H6 119.8
C5 C6 H6 119.8
O1 C7 N1 117.7(12)
O1 C7 C4 120.0(12)
N1 C7 C4 121.6(13)
C9 C8 N1 108.6(12)
C9 C8 C17 126.5(13)
N1 C8 C17 124.8(12)
C8 C9 C10 106.9(12)
C8 C9 C18 127.3(12)
C10 C9 C18 125.8(12)
C11 C10 C15 119.8(13)
C11 C10 C9 107.8(12)
C15 C10 C9 132.4(13)
N1 C11 C10 108.4(12)
N1 C11 C12 131.4(13)
C10 C11 C12 120.2(13)
C11 C12 C13 119.9(12)
C11 C12 H12 120.0
C13 C12 H12 120.0
C14 C13 C12 119.7(13)
C14 C13 H13 120.1
C12 C13 H13 120.2
O2 C14 C13 120.4(13)
O2 C14 C15 119.3(12)
C13 C14 C15 120.2(13)
C14 C15 C10 119.9(13)
C14 C15 H15 120.0
C10 C15 H15 120.1
O2 C16 H16A 109.5
O2 C16 H16B 109.5
H16A C16 H16B 109.5
O2 C16 H16C 109.5
H16A C16 H16C 109.5
H16B C16 H16C 109.4
C8 C17 H17A 109.5
C8 C17 H17B 109.5
H17A C17 H17B 109.5
C8 C17 H17C 109.5
H17A C17 H17C 109.4
H17B C17 H17C 109.4
C9 C18 C19 116.7(11)
C9 C18 H18A 108.1
C19 C18 H18A 108.2
C9 C18 H18B 108.1
C19 C18 H18B 108.1
H18A C18 H18B 107.3
O3 C19 O4 121.6(13)
O3 C19 C18 112.7(12)
O4 C19 C18 125.6(12)
O4 C20 C21 114.3(12)
O4 C20 H20A 108.7
C21 C20 H20A 108.7
O4 C20 H20B 108.7
C21 C20 H20B 108.7
H20A C20 H20B 107.6
O5 C21 O6 124.7(12)
O5 C21 C20 120.5(13)
O6 C21 C20 114.8(12)
C11 N1 C7 124.2(11)
C11 N1 C8 108.2(11)
C7 N1 C8 127.3(11)
C14 O2 C16 119.6(11)
C19 O4 C20 113.8(10)
C21 O6 H6A 109.5
C26 N2 C22 126.7(12)
C26 N2 H2A 116.7
C22 N2 H2A 116.7
N2 C22 C23 111.8(11)
N2 C22 H22A 109.3
C23 C22 H22A 109.3
N2 C22 H22B 109.2
C23 C22 H22B 109.2
H22A C22 H22B 107.9
C24 C23 C22 112.1(12)
C24 C23 H23A 109.2
C22 C23 H23A 109.2
C24 C23 H23B 109.2
C22 C23 H23B 109.2
H23A C23 H23B 107.9
C23 C24 C25 111.3(12)
C23 C24 H24A 109.4
C25 C24 H24A 109.4
C23 C24 H24B 109.4
C25 C24 H24B 109.3
H24A C24 H24B 108.0
C26 C25 C24 114.8(12)
C26 C25 H25A 108.6
C24 C25 H25A 108.6
C26 C25 H25B 108.6
C24 C25 H25B 108.5
H25A C25 H25B 107.5
O7 C26 N2 120.1(13)
O7 C26 C25 120.9(13)
N2 C26 C25 119.0(13)

loop_
_geom_bond_atom_site_label_1
_geom_bond_atom_site_label_2
_geom_bond_distance
Cl1 C1 1.700(14)
C1 C6 1.40(2)
C1 C2 1.40(2)
C2 C3 1.380(19)
C2 H2 0.9299
C3 C4 1.39(2)
C3 H3 0.9301
C4 C5 1.40(2)
C4 C7 1.482(19)
C5 C6 1.424(19)
C5 H5 0.9308
C6 H6 0.9300
C7 O1 1.207(17)
C7 N1 1.402(17)
C8 C9 1.385(19)
C8 N1 1.423(18)
C8 C17 1.46(2)
C9 C10 1.45(2)
C9 C18 1.52(2)
C10 C11 1.40(2)
C10 C15 1.40(2)
C11 N1 1.393(18)
C11 C12 1.40(2)
C12 C13 1.41(2)
C12 H12 0.9299
C13 C14 1.391(19)
C13 H13 0.9298
C14 O2 1.321(17)
C14 C15 1.40(2)
C15 H15 0.9298
C16 O2 1.388(17)
C16 H16A 0.9599
C16 H16B 0.9602
C16 H16C 0.9603
C17 H17A 0.9597
C17 H17B 0.9599
C17 H17C 0.9607
C18 C19 1.52(2)
C18 H18A 0.9697
C18 H18B 0.9703
C19 O3 1.213(16)
C19 O4 1.337(17)
C20 O4 1.419(17)
C20 C21 1.495(19)
C20 H20A 0.9700
C20 H20B 0.9700
C21 O5 1.214(17)
C21 O6 1.305(17)
O6 H6A 0.8200
N2 C26 1.329(18)
N2 C22 1.459(18)
N2 H2A 0.8598
O7 C26 1.243(18)
C22 C23 1.50(2)
C22 H22A 0.9697
C22 H22B 0.9704
C23 C24 1.487(19)
C23 H23A 0.9702
C23 H23B 0.9701
C24 C25 1.52(2)
C24 H24A 0.9700
C24 H24B 0.9703
C25 C26 1.50(2)
C25 H25A 0.9700
C25 H25B 0.9702

loop_
_geom_hbond_atom_site_label_D
_geom_hbond_atom_site_label_H
_geom_hbond_atom_site_label_A
_geom_hbond_distance_DH
_geom_hbond_distance_HA
_geom_hbond_distance_DA
_geom_hbond_angle_DHA
_geom_hbond_site_symmetry_A
O6 H6A O7 0.82 1.92 2.706(12) 160.0 .
N2 H2A O7 0.86 2.12 2.921(15) 155.5 2_767
